data_4512279
loop_
_publ_author_name
'Hain, Malia S.'
'Fukuda, Yoko'
'Rojas Ram\'irez, Carolina'
'Winer, Benjamin Y.'
'Winslow, Stephanie E.'
'Pike, Robert D.'
'Bebout, Deborah C.'

_publ_section_title
;
 Staging Bonding between Group 12 Metal Ions and Neutral Selenium Donors:
 Intermolecular Interactions of Mixed N,Se Donor Ligands and Anions
;
_journal_issue 12
_journal_name_full 'Crystal Growth &amp; Design'
_journal_page_first 6497
_journal_paper_doi 10.1021/cg501395p
_journal_volume 14
_journal_year 2014
_chemical_formula_moiety 'C12 H12 Cl2 N2 Se Zn'
_chemical_formula_sum 'C12 H12 Cl2 N2 Se Zn'
_chemical_formula_weight 399.47
_chemical_name_systematic
; 
dichloro-(bis(2-pyridylmethyl)selenide-N,N')-zinc(ii)
;
_space_group_IT_number 96
_symmetry_cell_setting tetragonal
_symmetry_space_group_name_Hall 'P 4nw 2abw'
_symmetry_space_group_name_H-M 'P 43 21 2'
_atom_sites_solution_hydrogens geom
_atom_sites_solution_primary direct
_atom_sites_solution_secondary difmap
_audit_creation_method SHELXL-97
_cell_angle_alpha 90.00
_cell_angle_beta 90.00
_cell_angle_gamma 90.00
_cell_formula_units_Z 4
_cell_length_a 8.92560(10)
_cell_length_b 8.92560(10)
_cell_length_c 18.4297(2)
_cell_measurement_reflns_used 9905
_cell_measurement_temperature 150(2)
_cell_measurement_theta_max 68.47
_cell_measurement_theta_min 4.80
_cell_volume 1468.23(3)
_computing_cell_refinement 'SAINTPLUS (Bruker AXS, 2004)'
_computing_data_collection 'APEX2 (Bruker AXS, 2004)'
_computing_data_reduction SAINTPLUS
_computing_molecular_graphics 'ORTEP3 (Farrugia, 1997)'
_computing_publication_material 'SHELXL97 (Sheldrick, 1997)'
_computing_structure_refinement 'SHELXLE (Hubschle, 2011)'
_computing_structure_solution 'SHELXS97 (Sheldrick, 1997)'
_diffrn_ambient_temperature 150(2)
_diffrn_measured_fraction_theta_full 0.999
_diffrn_measured_fraction_theta_max 0.999
_diffrn_measurement_device_type 'Bruker SMART Apex II CCD'
_diffrn_measurement_method '\w and \y'
_diffrn_radiation_monochromator graphite
_diffrn_radiation_source 'fine-focus sealed tube'
_diffrn_radiation_type CuK\a
_diffrn_radiation_wavelength 1.54178
_diffrn_reflns_av_R_equivalents 0.0346
_diffrn_reflns_av_sigmaI/netI 0.0145
_diffrn_reflns_limit_h_max 10
_diffrn_reflns_limit_h_min -9
_diffrn_reflns_limit_k_max 10
_diffrn_reflns_limit_k_min -10
_diffrn_reflns_limit_l_max 22
_diffrn_reflns_limit_l_min -22
_diffrn_reflns_number 16119
_diffrn_reflns_theta_full 66.92
_diffrn_reflns_theta_max 66.92
_diffrn_reflns_theta_min 5.51
_diffrn_standards_number 0
_exptl_absorpt_coefficient_mu 8.365
_exptl_absorpt_correction_T_max 0.2493
_exptl_absorpt_correction_T_min 0.2289
_exptl_absorpt_correction_type numerical
_exptl_absorpt_process_details 'SADABS (Sheldrick, 2004)'
_exptl_crystal_colour colourless
_exptl_crystal_density_diffrn 1.807
_exptl_crystal_density_method 'not measured'
_exptl_crystal_description octahedron
_exptl_crystal_F_000 784
_exptl_crystal_size_max 0.25
_exptl_crystal_size_mid 0.23
_exptl_crystal_size_min 0.23
_refine_diff_density_max 0.328
_refine_diff_density_min -0.373
_refine_diff_density_rms 0.071
_refine_ls_abs_structure_details 'Flack H D (1983), Acta Cryst. A39, 876-881'
_refine_ls_abs_structure_Flack 0.05(3)
_refine_ls_extinction_method none
_refine_ls_goodness_of_fit_ref 0.916
_refine_ls_hydrogen_treatment constr
_refine_ls_matrix_type full
_refine_ls_number_parameters 83
_refine_ls_number_reflns 1315
_refine_ls_number_restraints 0
_refine_ls_restrained_S_all 0.916
_refine_ls_R_factor_all 0.0188
_refine_ls_R_factor_gt 0.0187
_refine_ls_shift/su_max 0.001
_refine_ls_shift/su_mean 0.000
_refine_ls_structure_factor_coef Fsqd
_refine_ls_weighting_details 'calc w=1/[\s^2^(Fo^2^)+(0.0343P)^2^+1.6901P] where P=(Fo^2^+2Fc^2^)/3'
_refine_ls_weighting_scheme calc
_refine_ls_wR_factor_gt 0.0533
_refine_ls_wR_factor_ref 0.0533
_reflns_number_gt 1314
_reflns_number_total 1315
_reflns_threshold_expression >2sigma(I)
_cod_data_source_file cg501395p_si_002.cif
_cod_data_source_block p43212_Compound_1b
_cod_depositor_comments 'Adding full bibliography for 4512278--4512284.cif.'
_cod_original_sg_symbol_H-M P4(3)2(1)2
_cod_database_code 4512279

loop_
_symmetry_equiv_pos_as_xyz
'x, y, z'
'-x, -y, z+1/2'
'-y+1/2, x+1/2, z+3/4'
'y+1/2, -x+1/2, z+1/4'
'-x+1/2, y+1/2, -z+3/4'
'x+1/2, -y+1/2, -z+1/4'
'y, x, -z'
'-y, -x, -z+1/2'

loop_
_atom_site_label
_atom_site_type_symbol
_atom_site_fract_x
_atom_site_fract_y
_atom_site_fract_z
_atom_site_U_iso_or_equiv
_atom_site_adp_type
_atom_site_occupancy
_atom_site_symmetry_multiplicity
_atom_site_calc_flag
_atom_site_refinement_flags
Se1 Se 0.36442(3) 0.63558(3) 0.7500 0.03310(13) Uani 1 2 d S
Zn1 Zn 0.03503(3) 0.96497(3) 0.7500 0.02311(13) Uani 1 2 d S
Cl1 Cl -0.02623(9) 1.08637(7) 0.64834(4) 0.03991(19) Uani 1 1 d .
N1 N 0.2563(2) 1.0160(2) 0.76855(10) 0.0218(4) Uani 1 1 d .
C1 C 0.3037(3) 1.1529(3) 0.74694(15) 0.0285(5) Uani 1 1 d .
H1 H 0.2380 1.2130 0.7187 0.034 Uiso 1 1 calc R
C2 C 0.4424(3) 1.2087(3) 0.76407(15) 0.0323(6) Uani 1 1 d .
H2 H 0.4722 1.3051 0.7476 0.039 Uiso 1 1 calc R
C3 C 0.5383(3) 1.1225(4) 0.80560(16) 0.0358(6) Uani 1 1 d .
H3 H 0.6343 1.1593 0.8189 0.043 Uiso 1 1 calc R
C4 C 0.4921(3) 0.9819(3) 0.82736(14) 0.0314(6) Uani 1 1 d .
H4 H 0.5567 0.9204 0.8555 0.038 Uiso 1 1 calc R
C5 C 0.3501(3) 0.9303(3) 0.80786(13) 0.0243(5) Uani 1 1 d .
C6 C 0.3010(3) 0.7756(3) 0.82631(14) 0.0277(6) Uani 1 1 d .
H6A H 0.1906 0.7729 0.8312 0.033 Uiso 1 1 calc R
H6B H 0.3454 0.7452 0.8733 0.033 Uiso 1 1 calc R

loop_
_atom_site_aniso_label
_atom_site_aniso_U_11
_atom_site_aniso_U_22
_atom_site_aniso_U_33
_atom_site_aniso_U_23
_atom_site_aniso_U_13
_atom_site_aniso_U_12
Se1 0.02551(14) 0.02551(14) 0.0483(2) -0.00313(15) -0.00313(15) 0.00852(16)
Zn1 0.02208(16) 0.02208(16) 0.0252(2) -0.00575(14) -0.00575(14) 0.00624(18)
Cl1 0.0563(4) 0.0239(3) 0.0396(4) 0.0009(3) -0.0258(3) 0.0017(3)
N1 0.0240(11) 0.0216(10) 0.0199(9) -0.0015(8) -0.0014(8) 0.0025(8)
C1 0.0359(14) 0.0227(12) 0.0267(11) 0.0005(12) -0.0017(12) 0.0028(11)
C2 0.0365(16) 0.0255(13) 0.0350(14) -0.0014(11) 0.0008(11) -0.0037(12)
C3 0.0280(14) 0.0385(16) 0.0410(15) -0.0088(13) -0.0033(13) -0.0061(12)
C4 0.0228(13) 0.0373(15) 0.0342(13) -0.0012(12) -0.0071(11) 0.0027(11)
C5 0.0240(12) 0.0292(14) 0.0196(11) -0.0008(10) -0.0007(10) 0.0051(10)
C6 0.0287(14) 0.0282(14) 0.0262(12) 0.0062(10) -0.0033(10) 0.0029(11)

loop_
_atom_type_symbol
_atom_type_description
_atom_type_scat_dispersion_real
_atom_type_scat_dispersion_imag
_atom_type_scat_source
C C 0.0181 0.0091 'International Tables Vol C Tables 4.2.6.8 and 6.1.1.4'
H H 0.0000 0.0000 'International Tables Vol C Tables 4.2.6.8 and 6.1.1.4'
N N 0.0311 0.0180 'International Tables Vol C Tables 4.2.6.8 and 6.1.1.4'
Cl Cl 0.3639 0.7018 'International Tables Vol C Tables 4.2.6.8 and 6.1.1.4'
Zn Zn -1.5491 0.6778 'International Tables Vol C Tables 4.2.6.8 and 6.1.1.4'
Se Se -0.7943 1.1372 'International Tables Vol C Tables 4.2.6.8 and 6.1.1.4'

loop_
_geom_angle_atom_site_label_1
_geom_angle_atom_site_label_2
_geom_angle_atom_site_label_3
_geom_angle
_geom_angle_site_symmetry_1
_geom_angle_site_symmetry_3
C6 Se1 C6 98.41(15) . 8_666
N1 Zn1 N1 116.97(12) 8_666 .
N1 Zn1 Cl1 105.82(5) 8_666 .
N1 Zn1 Cl1 105.50(6) . .
N1 Zn1 Cl1 105.51(6) 8_666 8_666
N1 Zn1 Cl1 105.82(5) . 8_666
Cl1 Zn1 Cl1 117.82(5) . 8_666
C1 N1 C5 118.5(2) . .
C1 N1 Zn1 116.83(17) . .
C5 N1 Zn1 124.14(18) . .
N1 C1 C2 122.8(2) . .
N1 C1 H1 118.6 . .
C2 C1 H1 118.6 . .
C3 C2 C1 118.9(3) . .
C3 C2 H2 120.5 . .
C1 C2 H2 120.5 . .
C2 C3 C4 118.8(3) . .
C2 C3 H3 120.6 . .
C4 C3 H3 120.6 . .
C5 C4 C3 119.8(3) . .
C5 C4 H4 120.1 . .
C3 C4 H4 120.1 . .
N1 C5 C4 121.1(3) . .
N1 C5 C6 117.9(2) . .
C4 C5 C6 121.0(2) . .
C5 C6 Se1 110.00(17) . .
C5 C6 H6A 109.7 . .
Se1 C6 H6A 109.7 . .
C5 C6 H6B 109.7 . .
Se1 C6 H6B 109.7 . .
H6A C6 H6B 108.2 . .

loop_
_geom_bond_atom_site_label_1
_geom_bond_atom_site_label_2
_geom_bond_distance
_geom_bond_site_symmetry_2
Se1 C6 1.965(3) .
Se1 C6 1.965(3) 8_666
Zn1 N1 2.056(2) 8_666
Zn1 N1 2.056(2) .
Zn1 Cl1 2.2324(7) .
Zn1 Cl1 2.2324(7) 8_666
N1 C1 1.353(4) .
N1 C5 1.346(3) .
C1 C2 1.372(4) .
C1 H1 0.9500 .
C2 C3 1.382(5) .
C2 H2 0.9500 .
C3 C4 1.381(4) .
C3 H3 0.9500 .
C4 C5 1.395(4) .
C4 H4 0.9500 .
C5 C6 1.488(4) .
C6 H6A 0.9900 .
C6 H6B 0.9900 .

loop_
_geom_torsion_atom_site_label_1
_geom_torsion_atom_site_label_2
_geom_torsion_atom_site_label_3
_geom_torsion_atom_site_label_4
_geom_torsion
_geom_torsion_site_symmetry_1
N1 Zn1 N1 C1 149.25(19) 8_666
Cl1 Zn1 N1 C1 31.96(18) .
Cl1 Zn1 N1 C1 -93.63(17) 8_666
N1 Zn1 N1 C5 -38.99(17) 8_666
Cl1 Zn1 N1 C5 -156.28(18) .
Cl1 Zn1 N1 C5 78.13(19) 8_666
C5 N1 C1 C2 -0.8(4) .
Zn1 N1 C1 C2 171.5(2) .
N1 C1 C2 C3 -0.5(4) .
C1 C2 C3 C4 1.1(4) .
C2 C3 C4 C5 -0.7(4) .
C1 N1 C5 C4 1.3(4) .
Zn1 N1 C5 C4 -170.37(18) .
C1 N1 C5 C6 -175.3(2) .
Zn1 N1 C5 C6 13.0(3) .
C3 C4 C5 N1 -0.6(4) .
C3 C4 C5 C6 175.9(3) .
N1 C5 C6 Se1 89.7(2) .
C4 C5 C6 Se1 -86.9(3) .
C6 Se1 C6 C5 -71.59(17) 8_666
